data_4348214
loop_
_publ_author_name
'Vaidya, Shefali'
'Tewary, Subrata'
'Singh, Saurabh Kumar'
'Langley, Stuart K.'
'Murray, Keith S.'
'Lan, Yanhua'
'Wernsdorfer, Wolfgang'
'Rajaraman, Gopalan'
'Shanmugam, Maheswaran'

_publ_section_title
;
 What Controls the Sign and Magnitude of Magnetic Anisotropy in
 Tetrahedral Cobalt(II) Single-Ion Magnets?
;
_journal_issue 19
_journal_name_full 'Inorganic chemistry'
_journal_page_first 9564
_journal_page_last 9578
_journal_paper_doi 10.1021/acs.inorgchem.6b01073
_journal_volume 55
_journal_year 2016
_chemical_formula_sum 'C72 H160 Cl4 N16 O16 S8 Zn2'
_chemical_formula_weight 2035.17
_space_group_crystal_system triclinic
_space_group_IT_number 2
_space_group_name_Hall '-P 1'
_space_group_name_H-M_alt 'P -1'
_atom_sites_solution_hydrogens geom
_audit_creation_method SHELXL-2014/7
_cell_angle_alpha 82.912(3)
_cell_angle_beta 81.025(3)
_cell_angle_gamma 89.725(2)
_cell_formula_units_Z 2
_cell_length_a 12.8924(4)
_cell_length_b 19.8431(6)
_cell_length_c 20.7826(6)
_cell_measurement_reflns_used 34791
_cell_measurement_temperature 100(2)
_cell_measurement_theta_max 31.2140
_cell_measurement_theta_min 2.0520
_cell_volume 5210.9(3)
_computing_cell_refinement 'CrysAlisPro 1.171.38.41 (Rigaku OD, 2015)'
_computing_data_collection 'CrysAlisPro 1.171.38.41 (Rigaku OD, 2015)'
_computing_data_reduction 'CrysAlisPro 1.171.38.41 (Rigaku OD, 2015)'
_computing_molecular_graphics 'Bruker SHELXTL'
_computing_publication_material 'Bruker SHELXTL'
_computing_structure_refinement 'SHELXL-2014/7 (Sheldrick, 2014)'
_computing_structure_solution 'SHELXL-2014/7 (Sheldrick, 2014)'
_diffrn_ambient_temperature 100(2)
_diffrn_measured_fraction_theta_full 1.000
_diffrn_measured_fraction_theta_max 1.000
_diffrn_measurement_device_type 'Enhance (Mo) X-ray Source'
_diffrn_measurement_method '\w scans'
_diffrn_radiation_type MoK\a
_diffrn_radiation_wavelength 0.71073
_diffrn_reflns_av_R_equivalents 0.0636
_diffrn_reflns_av_unetI/netI 0.0427
_diffrn_reflns_Laue_measured_fraction_full 1.000
_diffrn_reflns_Laue_measured_fraction_max 1.000
_diffrn_reflns_limit_h_max 15
_diffrn_reflns_limit_h_min -15
_diffrn_reflns_limit_k_max 23
_diffrn_reflns_limit_k_min -23
_diffrn_reflns_limit_l_max 24
_diffrn_reflns_limit_l_min -24
_diffrn_reflns_number 81491
_diffrn_reflns_point_group_measured_fraction_full 1.000
_diffrn_reflns_point_group_measured_fraction_max 1.000
_diffrn_reflns_theta_full 24.998
_diffrn_reflns_theta_max 24.998
_diffrn_reflns_theta_min 1.525
_diffrn_source 'fine-focus sealed X-ray tube'
_exptl_absorpt_coefficient_mu 0.785
_exptl_absorpt_correction_T_max 1.00000
_exptl_absorpt_correction_T_min 0.82379
_exptl_absorpt_correction_type multi-scan
_exptl_crystal_colour WHITE
_exptl_crystal_density_diffrn 1.297
_exptl_crystal_description BLOCK
_exptl_crystal_F_000 2176
_exptl_crystal_size_max 0.22
_exptl_crystal_size_mid 0.21
_exptl_crystal_size_min 0.14
_refine_diff_density_max 1.165
_refine_diff_density_min -0.874
_refine_diff_density_rms 0.203
_refine_ls_extinction_method none
_refine_ls_goodness_of_fit_ref 1.198
_refine_ls_hydrogen_treatment constr
_refine_ls_matrix_type full
_refine_ls_number_parameters 1077
_refine_ls_number_reflns 18350
_refine_ls_number_restraints 20
_refine_ls_restrained_S_all 1.200
_refine_ls_R_factor_all 0.0740
_refine_ls_R_factor_gt 0.0633
_refine_ls_shift/su_max 0.001
_refine_ls_shift/su_mean 0.000
_refine_ls_structure_factor_coef Fsqd
_refine_ls_weighting_details 'w=1/[\s^2^(Fo^2^)+(0.0495P)^2^+29.5488P] where P=(Fo^2^+2Fc^2^)/3'
_refine_ls_weighting_scheme calc
_refine_ls_wR_factor_gt 0.1651
_refine_ls_wR_factor_ref 0.1784
_reflns_Friedel_coverage 0.000
_reflns_number_gt 15970
_reflns_number_total 18350
_reflns_threshold_expression 'I > 2\s(I)'
_cod_data_source_file ic6b01073_si_007.cif
_cod_data_source_block znbutyl
_cod_database_code 4348214
_shelx_shelxl_version_number 2014/7
_shelx_space_group_comment
;
The symmetry employed for this shelxl refinement is uniquely defined
by the following loop, which should always be used as a source of
symmetry information in preference to the above space-group names.
They are only intended as comments.
;

loop_
_space_group_symop_operation_xyz
'x, y, z'
'-x, -y, -z'

loop_
_atom_site_label
_atom_site_type_symbol
_atom_site_fract_x
_atom_site_fract_y
_atom_site_fract_z
_atom_site_U_iso_or_equiv
_atom_site_adp_type
_atom_site_occupancy
_atom_site_site_symmetry_order
_atom_site_calc_flag
_atom_site_refinement_flags_posn
_atom_site_refinement_flags_adp
_atom_site_refinement_flags_occupancy
_atom_site_disorder_assembly
_atom_site_disorder_group
Zn1 Zn 0.20534(4) 0.97238(3) 0.76736(3) 0.01581(14) Uani 1 1 d . . . . .
Zn2 Zn 0.69946(4) 0.45722(3) 0.76657(3) 0.01593(14) Uani 1 1 d . . . . .
S008 S 0.84957(10) 0.44263(7) 0.69355(6) 0.0199(3) Uani 1 1 d . . . . .
Cl10 Cl 0.11639(10) 0.60493(6) 0.75225(7) 0.0247(3) Uani 1 1 d . . . . .
Cl11 Cl 0.31238(9) 0.34204(6) 0.72162(6) 0.0200(3) Uani 1 1 d . . . . .
S11 S 0.14013(11) 1.05686(6) 0.82968(6) 0.0223(3) Uani 1 1 d . . . . .
N11 N 0.1038(4) 1.1395(2) 0.7264(2) 0.0241(10) Uani 1 1 d . . . . .
H11 H 0.0487 1.1141 0.7311 0.029 Uiso 1 1 calc R U . . .
C11 C 0.1689(4) 1.1260(3) 0.7691(3) 0.0202(11) Uani 1 1 d . . . . .
N12 N 0.2517(4) 1.1647(2) 0.7664(2) 0.0226(10) Uani 1 1 d . . . . .
H12 H 0.2612 1.1984 0.7358 0.027 Uiso 1 1 calc R U . . .
C12 C 0.1174(4) 1.1942(3) 0.6719(3) 0.0224(11) Uani 1 1 d . . . . .
H12A H 0.1404 1.2350 0.6871 0.027 Uiso 1 1 calc R U . . .
H12B H 0.0502 1.2033 0.6575 0.027 Uiso 1 1 calc R U . . .
C13 C 0.1959(4) 1.1776(3) 0.6146(3) 0.0236(12) Uani 1 1 d . . . . .
H13A H 0.1726 1.1369 0.5991 0.028 Uiso 1 1 calc R U . . .
H13B H 0.2630 1.1681 0.6290 0.028 Uiso 1 1 calc R U . . .
C14 C 0.2100(4) 1.2349(3) 0.5583(3) 0.0244(12) Uani 1 1 d . . . . .
H14A H 0.1433 1.2432 0.5429 0.029 Uiso 1 1 calc R U . . .
H14B H 0.2308 1.2759 0.5742 0.029 Uiso 1 1 calc R U . . .
C15 C 0.2907(6) 1.2197(3) 0.5021(3) 0.0383(15) Uani 1 1 d . . . . .
H15A H 0.3573 1.2124 0.5169 0.057 Uiso 1 1 calc R U . . .
H15B H 0.2966 1.2572 0.4679 0.057 Uiso 1 1 calc R U . . .
H15C H 0.2699 1.1795 0.4856 0.057 Uiso 1 1 calc R U . . .
C16 C 0.3294(5) 1.1557(3) 0.8108(3) 0.0267(12) Uani 1 1 d . . . . .
H16A H 0.3963 1.1744 0.7878 0.032 Uiso 1 1 calc R U . . .
H16B H 0.3384 1.1075 0.8231 0.032 Uiso 1 1 calc R U . . .
C17 C 0.3002(5) 1.1889(3) 0.8719(3) 0.0288(13) Uani 1 1 d . . . . .
H17A H 0.2364 1.1679 0.8971 0.035 Uiso 1 1 calc R U . . .
H17B H 0.2866 1.2366 0.8600 0.035 Uiso 1 1 calc R U . . .
C18 C 0.3869(6) 1.1824(4) 0.9136(3) 0.0442(17) Uani 1 1 d . . . . .
H18A H 0.4046 1.1349 0.9217 0.053 Uiso 1 1 calc R U . . .
H18B H 0.4489 1.2065 0.8892 0.053 Uiso 1 1 calc R U . . .
C19 C 0.3593(7) 1.2092(4) 0.9772(4) 0.057(2) Uani 1 1 d . . . . .
H19A H 0.3431 1.2565 0.9697 0.085 Uiso 1 1 calc R U . . .
H19B H 0.4175 1.2037 1.0010 0.085 Uiso 1 1 calc R U . . .
H19C H 0.2992 1.1847 1.0023 0.085 Uiso 1 1 calc R U . . .
Cl21 Cl -0.18379(10) 1.09914(6) 0.72067(6) 0.0207(3) Uani 1 1 d . . . . .
S21 S 0.11157(10) 0.94258(7) 0.68896(6) 0.0207(3) Uani 1 1 d . . . . .
N21 N -0.0496(3) 0.9429(2) 0.7855(2) 0.0172(9) Uani 1 1 d . . . . .
H21 H -0.0069 0.9641 0.8042 0.021 Uiso 1 1 calc R U . . .
C21 C -0.0144(4) 0.9231(2) 0.7273(2) 0.0163(10) Uani 1 1 d . . . . .
N22 N -0.0760(3) 0.8864(2) 0.7005(2) 0.0204(9) Uani 1 1 d . . . . .
H22 H -0.1370 0.8749 0.7222 0.024 Uiso 1 1 calc R U . . .
C22 C -0.1570(4) 0.9304(3) 0.8193(3) 0.0219(11) Uani 1 1 d . . . . .
H22A H -0.1705 0.8818 0.8287 0.026 Uiso 1 1 calc R U . . .
H22B H -0.2058 0.9495 0.7910 0.026 Uiso 1 1 calc R U . . .
C23 C -0.1740(4) 0.9616(3) 0.8818(3) 0.0259(12) Uani 1 1 d . . . . .
H23A H -0.2470 0.9546 0.9017 0.031 Uiso 1 1 calc R U . . .
H23B H -0.1617 1.0102 0.8714 0.031 Uiso 1 1 calc R U . . .
C24 C -0.1062(5) 0.9349(3) 0.9317(3) 0.0340(14) Uani 1 1 d . . . . .
H24A H -0.1130 0.8858 0.9395 0.041 Uiso 1 1 calc R U . . .
H24B H -0.0334 0.9462 0.9141 0.041 Uiso 1 1 calc R U . . .
C25 C -0.1345(7) 0.9630(5) 0.9953(3) 0.064(3) Uani 1 1 d . . . . .
H25A H -0.1245 1.0114 0.9882 0.095 Uiso 1 1 calc R U . . .
H25B H -0.0906 0.9435 1.0257 0.095 Uiso 1 1 calc R U . . .
H25C H -0.2067 0.9522 1.0128 0.095 Uiso 1 1 calc R U . . .
C26 C -0.0477(4) 0.8638(3) 0.6364(3) 0.0224(11) Uani 1 1 d . . . . .
H26A H -0.0876 0.8229 0.6348 0.027 Uiso 1 1 calc R U . . .
H26B H 0.0263 0.8526 0.6299 0.027 Uiso 1 1 calc R U . . .
C27 C -0.0685(4) 0.9172(3) 0.5813(3) 0.0271(12) Uani 1 1 d . . . . .
H27A H -0.1428 0.9272 0.5871 0.032 Uiso 1 1 calc R U . . .
H27B H -0.0306 0.9586 0.5841 0.032 Uiso 1 1 calc R U . . .
C28 C -0.0360(5) 0.8956(3) 0.5138(3) 0.0351(14) Uani 1 1 d . . . . .
H28A H -0.0673 0.8515 0.5128 0.042 Uiso 1 1 calc R U . . .
H28B H -0.0635 0.9277 0.4818 0.042 Uiso 1 1 calc R U . . .
C29 C 0.0800(6) 0.8916(4) 0.4945(3) 0.0476(18) Uani 1 1 d . . . . .
H29A H 0.1115 0.9354 0.4941 0.071 Uiso 1 1 calc R U . . .
H29B H 0.0953 0.8776 0.4514 0.071 Uiso 1 1 calc R U . . .
H29C H 0.1077 0.8592 0.5254 0.071 Uiso 1 1 calc R U . . .
S31 S 0.22311(10) 0.88563(6) 0.85219(6) 0.0190(3) Uani 1 1 d . . . . .
N31 N 0.1485(3) 0.7786(2) 0.8080(2) 0.0191(9) Uani 1 1 d . . . . .
H31 H 0.1569 0.7467 0.7833 0.023 Uiso 1 1 calc R U . . .
C31 C 0.2294(4) 0.8187(2) 0.8058(2) 0.0170(10) Uani 1 1 d . . . . .
N32 N 0.3181(3) 0.8068(2) 0.7678(2) 0.0188(9) Uani 1 1 d . . . . .
H32 H 0.3715 0.8320 0.7691 0.023 Uiso 1 1 calc R U . . .
C32 C 0.0449(4) 0.7822(3) 0.8481(3) 0.0250(12) Uani 1 1 d D . . . .
H32A H -0.0096 0.7732 0.8227 0.030 Uiso 1 1 calc R U . A 1
H32B H 0.0345 0.8273 0.8613 0.030 Uiso 1 1 calc R U . A 1
C33 C 0.0379(7) 0.7292(5) 0.9091(4) 0.030(3) Uiso 0.684(16) 1 d D U P B 1
H33A H 0.0851 0.7429 0.9373 0.036 Uiso 0.684(16) 1 calc R U P B 1
H33B H 0.0616 0.6860 0.8954 0.036 Uiso 0.684(16) 1 calc R U P B 1
C34 C -0.0731(6) 0.7199(5) 0.9485(5) 0.030(2) Uiso 0.684(16) 1 d D U P B 1
H34A H -0.0709 0.6878 0.9875 0.036 Uiso 0.684(16) 1 calc R U P B 1
H34B H -0.0966 0.7630 0.9627 0.036 Uiso 0.684(16) 1 calc R U P B 1
C35 C -0.1525(9) 0.6942(6) 0.9092(6) 0.057(3) Uiso 0.684(16) 1 d D U P B 1
H35A H -0.1580 0.7269 0.8718 0.086 Uiso 0.684(16) 1 calc R U P B 1
H35B H -0.2199 0.6879 0.9364 0.086 Uiso 0.684(16) 1 calc R U P B 1
H35C H -0.1295 0.6517 0.8946 0.086 Uiso 0.684(16) 1 calc R U P B 1
C33A C 0.0145(14) 0.7212(8) 0.8991(9) 0.022(5) Uiso 0.316(16) 1 d D U P B 2
H33C H 0.0580 0.7197 0.9333 0.026 Uiso 0.316(16) 1 calc R U P B 2
H33D H 0.0242 0.6796 0.8789 0.026 Uiso 0.316(16) 1 calc R U P B 2
C34A C -0.1012(14) 0.7285(9) 0.9282(10) 0.033(5) Uiso 0.316(16) 1 d D U P B 2
H34C H -0.1114 0.7705 0.9476 0.039 Uiso 0.316(16) 1 calc R U P B 2
H34D H -0.1451 0.7288 0.8942 0.039 Uiso 0.316(16) 1 calc R U P B 2
C35A C -0.130(2) 0.6675(11) 0.9806(12) 0.062(7) Uiso 0.316(16) 1 d D U P B 2
H35D H -0.1181 0.6262 0.9609 0.094 Uiso 0.316(16) 1 calc R U P B 2
H35E H -0.2024 0.6697 0.9995 0.094 Uiso 0.316(16) 1 calc R U P B 2
H35F H -0.0867 0.6682 1.0143 0.094 Uiso 0.316(16) 1 calc R U P B 2
C36 C 0.2855(4) 0.7743(3) 0.6621(3) 0.0212(11) Uani 1 1 d . . . . .
H36A H 0.2839 0.7347 0.6392 0.025 Uiso 1 1 calc R U . . .
H36B H 0.2137 0.7884 0.6740 0.025 Uiso 1 1 calc R U . . .
C37 C 0.3326(4) 0.7548(3) 0.7244(2) 0.0193(11) Uani 1 1 d . . . . .
H37A H 0.2999 0.7128 0.7472 0.023 Uiso 1 1 calc R U . . .
H37B H 0.4071 0.7469 0.7128 0.023 Uiso 1 1 calc R U . . .
C38 C 0.3459(5) 0.8311(3) 0.6161(3) 0.0278(12) Uani 1 1 d . . . . .
H38A H 0.3045 0.8475 0.5824 0.033 Uiso 1 1 calc R U . . .
H38B H 0.3560 0.8684 0.6407 0.033 Uiso 1 1 calc R U . . .
C39 C 0.4521(5) 0.8093(3) 0.5836(3) 0.0317(13) Uani 1 1 d . . . . .
H39A H 0.4924 0.7911 0.6167 0.047 Uiso 1 1 calc R U . . .
H39B H 0.4886 0.8478 0.5574 0.047 Uiso 1 1 calc R U . . .
H39C H 0.4425 0.7751 0.5560 0.047 Uiso 1 1 calc R U . . .
S41 S 0.35515(10) 1.00608(7) 0.69493(6) 0.0201(3) Uani 1 1 d . . . . .
N41 N 0.4442(3) 0.9888(2) 0.80299(19) 0.0148(8) Uani 1 1 d . . . . .
H41 H 0.3827 0.9750 0.8222 0.018 Uiso 1 1 calc R U . . .
C41 C 0.4547(4) 1.0127(2) 0.7401(2) 0.0167(10) Uani 1 1 d . . . . .
N42 N 0.5429(3) 1.0431(2) 0.7114(2) 0.0198(9) Uani 1 1 d . . . . .
H42 H 0.5895 1.0492 0.7356 0.024 Uiso 1 1 calc R U . . .
C42 C 0.5280(4) 0.9842(3) 0.8418(2) 0.0214(11) Uani 1 1 d . . . . .
H42A H 0.5451 1.0292 0.8514 0.026 Uiso 1 1 calc R U . . .
H42B H 0.5902 0.9666 0.8172 0.026 Uiso 1 1 calc R U . . .
C43 C 0.4960(4) 0.9383(3) 0.9053(3) 0.0220(11) Uani 1 1 d . . . . .
H43A H 0.5562 0.9319 0.9280 0.026 Uiso 1 1 calc R U . . .
H43B H 0.4761 0.8942 0.8950 0.026 Uiso 1 1 calc R U . . .
C44 C 0.4061(4) 0.9645(3) 0.9508(2) 0.0214(11) Uani 1 1 d . . . . .
H44A H 0.4276 1.0068 0.9641 0.026 Uiso 1 1 calc R U . . .
H44B H 0.3472 0.9739 0.9273 0.026 Uiso 1 1 calc R U . . .
C45 C 0.3714(4) 0.9146(3) 1.0112(3) 0.0257(12) Uani 1 1 d . . . . .
H45A H 0.3461 0.8736 0.9984 0.039 Uiso 1 1 calc R U . . .
H45B H 0.3162 0.9340 1.0394 0.039 Uiso 1 1 calc R U . . .
H45C H 0.4298 0.9044 1.0341 0.039 Uiso 1 1 calc R U . . .
C46 C 0.5682(4) 1.0672(3) 0.6418(3) 0.0224(11) Uani 1 1 d . . . . .
H46A H 0.6215 1.1028 0.6354 0.027 Uiso 1 1 calc R U . . .
H46B H 0.5060 1.0866 0.6264 0.027 Uiso 1 1 calc R U . . .
C47 C 0.6076(4) 1.0113(3) 0.6018(2) 0.0227(11) Uani 1 1 d . . . . .
H47A H 0.5539 0.9761 0.6074 0.027 Uiso 1 1 calc R U . . .
H47B H 0.6692 0.9914 0.6174 0.027 Uiso 1 1 calc R U . . .
C48 C 0.6351(5) 1.0379(3) 0.5296(3) 0.0286(13) Uani 1 1 d . . . . .
H48A H 0.5724 1.0560 0.5138 0.034 Uiso 1 1 calc R U . . .
H48B H 0.6857 1.0749 0.5246 0.034 Uiso 1 1 calc R U . . .
C49 C 0.6800(5) 0.9844(3) 0.4881(3) 0.0361(15) Uani 1 1 d . . . . .
H49A H 0.7426 0.9667 0.5031 0.054 Uiso 1 1 calc R U . . .
H49B H 0.6966 1.0041 0.4431 0.054 Uiso 1 1 calc R U . . .
H49C H 0.6294 0.9483 0.4916 0.054 Uiso 1 1 calc R U . . .
S51 S 0.71547(10) 0.52605(6) 0.84797(6) 0.0189(3) Uani 1 1 d . . . . .
N51 N 0.6429(3) 0.6449(2) 0.7985(2) 0.0193(9) Uani 1 1 d . . . . .
H51 H 0.6540 0.6835 0.7745 0.023 Uiso 1 1 calc R U . . .
C51 C 0.7241(4) 0.6046(3) 0.7998(2) 0.0178(10) Uani 1 1 d . . . . .
N52 N 0.8151(3) 0.6246(2) 0.7642(2) 0.0196(9) Uani 1 1 d . . . . .
H52 H 0.8677 0.5983 0.7671 0.023 Uiso 1 1 calc R U . . .
C52 C 0.5361(4) 0.6315(3) 0.8332(3) 0.0207(11) Uani 1 1 d . . . . .
H52A H 0.5342 0.5886 0.8614 0.025 Uiso 1 1 calc R U . . .
H52B H 0.4894 0.6274 0.8015 0.025 Uiso 1 1 calc R U . . .
C53 C 0.4981(4) 0.6868(3) 0.8739(3) 0.0199(11) Uani 1 1 d . . . . .
H53A H 0.5011 0.7297 0.8457 0.024 Uiso 1 1 calc R U . . .
H53B H 0.5442 0.6904 0.9060 0.024 Uiso 1 1 calc R U . . .
C54 C 0.3873(4) 0.6735(3) 0.9088(3) 0.0250(12) Uani 1 1 d . . . . .
H54A H 0.3411 0.6713 0.8765 0.030 Uiso 1 1 calc R U . . .
H54B H 0.3841 0.6297 0.9356 0.030 Uiso 1 1 calc R U . . .
C55 C 0.3485(5) 0.7270(3) 0.9518(3) 0.0326(14) Uani 1 1 d . . . . .
H55A H 0.3942 0.7297 0.9837 0.049 Uiso 1 1 calc R U . . .
H55B H 0.2787 0.7152 0.9738 0.049 Uiso 1 1 calc R U . . .
H55C H 0.3479 0.7701 0.9252 0.049 Uiso 1 1 calc R U . . .
C56 C 0.8329(4) 0.6879(3) 0.7204(3) 0.0202(11) Uani 1 1 d . . . . .
H56A H 0.9074 0.6986 0.7117 0.024 Uiso 1 1 calc R U . . .
H56B H 0.7973 0.7243 0.7418 0.024 Uiso 1 1 calc R U . . .
C57 C 0.7935(4) 0.6839(3) 0.6558(3) 0.0227(11) Uani 1 1 d . . . . .
H57A H 0.7215 0.6670 0.6649 0.027 Uiso 1 1 calc R U . . .
H57B H 0.7935 0.7293 0.6323 0.027 Uiso 1 1 calc R U . . .
C58 C 0.8585(5) 0.6385(3) 0.6122(3) 0.0287(13) Uani 1 1 d . . . . .
H58A H 0.8643 0.5944 0.6372 0.034 Uiso 1 1 calc R U . . .
H58B H 0.8222 0.6321 0.5758 0.034 Uiso 1 1 calc R U . . .
C59 C 0.9675(5) 0.6666(3) 0.5852(3) 0.0345(14) Uani 1 1 d . . . . .
H59A H 0.9624 0.7103 0.5604 0.052 Uiso 1 1 calc R U . . .
H59B H 1.0040 0.6362 0.5571 0.052 Uiso 1 1 calc R U . . .
H59C H 1.0053 0.6710 0.6208 0.052 Uiso 1 1 calc R U . . .
S61 S 0.60432(10) 0.50325(7) 0.68666(6) 0.0215(3) Uani 1 1 d . . . . .
N61 N 0.4169(3) 0.5588(2) 0.7000(2) 0.0182(9) Uani 1 1 d . . . . .
H61 H 0.3554 0.5642 0.7214 0.022 Uiso 1 1 calc R U . . .
C61 C 0.4794(4) 0.5140(2) 0.7265(2) 0.0171(10) Uani 1 1 d . . . . .
N62 N 0.4452(3) 0.4790(2) 0.7839(2) 0.0165(9) Uani 1 1 d . . . . .
H62 H 0.4880 0.4511 0.8006 0.020 Uiso 1 1 calc R U . . .
C62 C 0.4464(4) 0.5994(3) 0.6367(3) 0.0247(12) Uani 1 1 d . . . . .
H62A H 0.5205 0.6113 0.6307 0.030 Uiso 1 1 calc R U . . .
H62B H 0.4071 0.6413 0.6358 0.030 Uiso 1 1 calc R U . . .
C63 C 0.4253(4) 0.5618(3) 0.5807(3) 0.0269(12) Uani 1 1 d . . . . .
H63A H 0.3505 0.5527 0.5852 0.032 Uiso 1 1 calc R U . . .
H63B H 0.4605 0.5185 0.5836 0.032 Uiso 1 1 calc R U . . .
C64 C 0.4625(5) 0.6015(3) 0.5137(3) 0.0320(14) Uani 1 1 d . . . . .
H64A H 0.4343 0.5800 0.4806 0.038 Uiso 1 1 calc R U . . .
H64B H 0.4349 0.6471 0.5131 0.038 Uiso 1 1 calc R U . . .
C65 C 0.5798(5) 0.6060(4) 0.4961(3) 0.0431(17) Uani 1 1 d . . . . .
H65A H 0.6079 0.6314 0.5260 0.065 Uiso 1 1 calc R U . . .
H65B H 0.5984 0.6284 0.4522 0.065 Uiso 1 1 calc R U . . .
H65C H 0.6082 0.5611 0.4989 0.065 Uiso 1 1 calc R U . . .
C66 C 0.3412(4) 0.4838(3) 0.8211(2) 0.0199(11) Uani 1 1 d . . . . .
H66A H 0.2889 0.4692 0.7967 0.024 Uiso 1 1 calc R U . . .
H66B H 0.3274 0.5305 0.8285 0.024 Uiso 1 1 calc R U . . .
C67 C 0.3345(4) 0.4394(3) 0.8861(2) 0.0220(11) Uani 1 1 d . . . . .
H67A H 0.3518 0.3932 0.8780 0.026 Uiso 1 1 calc R U . . .
H67B H 0.2627 0.4389 0.9088 0.026 Uiso 1 1 calc R U . . .
C68 C 0.4069(4) 0.4626(3) 0.9299(3) 0.0218(11) Uani 1 1 d . . . . .
H68A H 0.4770 0.4694 0.9049 0.026 Uiso 1 1 calc R U . . .
H68B H 0.3831 0.5060 0.9432 0.026 Uiso 1 1 calc R U . . .
C69 C 0.4117(6) 0.4130(3) 0.9902(3) 0.0375(15) Uani 1 1 d . . . . .
H69A H 0.3436 0.4086 1.0168 0.056 Uiso 1 1 calc R U . . .
H69B H 0.4614 0.4293 1.0149 0.056 Uiso 1 1 calc R U . . .
H69C H 0.4333 0.3696 0.9775 0.056 Uiso 1 1 calc R U . . .
N71 N 1.0377(3) 0.4012(2) 0.7105(2) 0.0201(9) Uani 1 1 d . . . . .
H71 H 1.0838 0.3884 0.7351 0.024 Uiso 1 1 calc R U . . .
C71 C 0.9485(4) 0.4237(2) 0.7390(2) 0.0168(10) Uani 1 1 d . . . . .
N72 N 0.9368(3) 0.4305(2) 0.8021(2) 0.0164(9) Uani 1 1 d . . . . .
H72 H 0.8757 0.4413 0.8207 0.020 Uiso 1 1 calc R U . . .
C72 C 1.0648(4) 0.3963(3) 0.6412(3) 0.0217(11) Uani 1 1 d . . . . .
H72A H 1.0034 0.3813 0.6249 0.026 Uiso 1 1 calc R U . . .
H72B H 1.1185 0.3623 0.6348 0.026 Uiso 1 1 calc R U . . .
C73 C 1.1045(4) 0.4626(3) 0.6017(2) 0.0226(11) Uani 1 1 d . . . . .
H73A H 1.1641 0.4789 0.6189 0.027 Uiso 1 1 calc R U . . .
H73B H 1.0497 0.4962 0.6059 0.027 Uiso 1 1 calc R U . . .
C74 C 1.1370(5) 0.4545(3) 0.5298(3) 0.0286(13) Uani 1 1 d . . . . .
H74A H 1.1906 0.4201 0.5261 0.034 Uiso 1 1 calc R U . . .
H74B H 1.0769 0.4385 0.5129 0.034 Uiso 1 1 calc R U . . .
C75 C 1.1789(5) 0.5190(3) 0.4882(3) 0.0345(14) Uani 1 1 d . . . . .
H75A H 1.1264 0.5534 0.4916 0.052 Uiso 1 1 calc R U . . .
H75B H 1.1964 0.5107 0.4433 0.052 Uiso 1 1 calc R U . . .
H75C H 1.2406 0.5340 0.5033 0.052 Uiso 1 1 calc R U . . .
C76 C 1.0191(4) 0.4211(3) 0.8423(2) 0.0196(11) Uani 1 1 d . . . . .
H76A H 1.0818 0.4461 0.8203 0.024 Uiso 1 1 calc R U . . .
H76B H 1.0363 0.3733 0.8491 0.024 Uiso 1 1 calc R U . . .
C77 C 0.9822(4) 0.4462(3) 0.9074(3) 0.0221(11) Uani 1 1 d . . . . .
H77A H 0.9623 0.4933 0.8994 0.027 Uiso 1 1 calc R U . . .
H77B H 1.0405 0.4446 0.9319 0.027 Uiso 1 1 calc R U . . .
C78 C 0.8907(4) 0.4070(3) 0.9495(3) 0.0221(11) Uani 1 1 d . . . . .
H78A H 0.8328 0.4066 0.9248 0.027 Uiso 1 1 calc R U . . .
H78B H 0.9112 0.3604 0.9603 0.027 Uiso 1 1 calc R U . . .
C79 C 0.8550(5) 0.4375(3) 1.0120(3) 0.0332(14) Uani 1 1 d . . . . .
H79A H 0.9114 0.4363 1.0373 0.050 Uiso 1 1 calc R U . . .
H79B H 0.7960 0.4120 1.0370 0.050 Uiso 1 1 calc R U . . .
H79C H 0.8350 0.4838 1.0015 0.050 Uiso 1 1 calc R U . . .
S81 S 0.63821(11) 0.35771(6) 0.83395(6) 0.0207(3) Uani 1 1 d . . . . .
N81 N 0.7507(3) 0.2655(2) 0.7709(2) 0.0213(9) Uani 1 1 d . . . . .
H81 H 0.7585 0.2386 0.7411 0.026 Uiso 1 1 calc R U . . .
C81 C 0.6652(4) 0.3028(2) 0.7751(2) 0.0185(11) Uani 1 1 d . . . . .
N82 N 0.5986(4) 0.2975(2) 0.7343(2) 0.0245(10) Uani 1 1 d . . . . .
H82 H 0.5413 0.3198 0.7406 0.029 Uiso 1 1 calc R U . . .
C82 C 0.8328(5) 0.2654(3) 0.8114(3) 0.0327(14) Uani 1 1 d D . . . .
H82A H 0.8319 0.3089 0.8283 0.039 Uiso 1 1 calc R U . C 1
H82B H 0.8997 0.2626 0.7833 0.039 Uiso 1 1 calc R U . C 1
C83 C 0.8286(9) 0.2110(5) 0.8680(5) 0.029(3) Uiso 0.568(14) 1 d D U P D 1
H83A H 0.8198 0.1670 0.8536 0.035 Uiso 0.568(14) 1 calc R U P D 1
H83B H 0.7693 0.2179 0.9014 0.035 Uiso 0.568(14) 1 calc R U P D 1
C85 C 0.9259(11) 0.1603(6) 0.9564(5) 0.047(4) Uiso 0.568(14) 1 d D U P D 1
H85A H 0.8681 0.1696 0.9890 0.071 Uiso 0.568(14) 1 calc R U P D 1
H85B H 0.9903 0.1621 0.9739 0.071 Uiso 0.568(14) 1 calc R U P D 1
H85C H 0.9168 0.1158 0.9441 0.071 Uiso 0.568(14) 1 calc R U P D 1
C84 C 0.9300(8) 0.2129(5) 0.8964(5) 0.028(3) Uiso 0.568(14) 1 d D U P D 1
H84A H 0.9404 0.2578 0.9085 0.034 Uiso 0.568(14) 1 calc R U P D 1
H84B H 0.9887 0.2038 0.8635 0.034 Uiso 0.568(14) 1 calc R U P D 1
C83A C 0.7958(12) 0.2129(7) 0.8738(5) 0.029(4) Uiso 0.432(14) 1 d D U P D 2
H83C H 0.7269 0.2257 0.8944 0.034 Uiso 0.432(14) 1 calc R U P D 2
H83D H 0.7890 0.1684 0.8600 0.034 Uiso 0.432(14) 1 calc R U P D 2
C84A C 0.8711(9) 0.2082(7) 0.9250(6) 0.028(3) Uiso 0.432(14) 1 d D U P D 2
H84C H 0.8717 0.2514 0.9424 0.034 Uiso 0.432(14) 1 calc R U P D 2
H84D H 0.8441 0.1740 0.9612 0.034 Uiso 0.432(14) 1 calc R U P D 2
C85A C 0.9840(10) 0.1906(8) 0.8986(8) 0.040(4) Uiso 0.432(14) 1 d D U P D 2
H85D H 0.9836 0.1531 0.8736 0.059 Uiso 0.432(14) 1 calc R U P D 2
H85E H 1.0216 0.1785 0.9347 0.059 Uiso 0.432(14) 1 calc R U P D 2
H85F H 1.0177 0.2293 0.8711 0.059 Uiso 0.432(14) 1 calc R U P D 2
C86 C 0.6120(4) 0.2580(3) 0.6795(3) 0.0223(11) Uani 1 1 d . . . . .
H86A H 0.5443 0.2516 0.6662 0.027 Uiso 1 1 calc R U . . .
H86B H 0.6379 0.2135 0.6937 0.027 Uiso 1 1 calc R U . . .
C87 C 0.6871(4) 0.2908(3) 0.6212(3) 0.0239(12) Uani 1 1 d . . . . .
H87A H 0.7548 0.2974 0.6345 0.029 Uiso 1 1 calc R U . . .
H87B H 0.6610 0.3352 0.6068 0.029 Uiso 1 1 calc R U . . .
C88 C 0.7013(4) 0.2490(3) 0.5642(3) 0.0248(12) Uani 1 1 d . . . . .
H88A H 0.7244 0.2039 0.5791 0.030 Uiso 1 1 calc R U . . .
H88B H 0.6341 0.2441 0.5496 0.030 Uiso 1 1 calc R U . . .
C89 C 0.7800(5) 0.2802(3) 0.5069(3) 0.0374(15) Uani 1 1 d . . . . .
H89A H 0.7601 0.3258 0.4936 0.056 Uiso 1 1 calc R U . . .
H89B H 0.7815 0.2539 0.4709 0.056 Uiso 1 1 calc R U . . .
H89C H 0.8484 0.2806 0.5196 0.056 Uiso 1 1 calc R U . . .
Cl91 Cl 0.62501(10) 0.83241(7) 0.73640(8) 0.0303(3) Uani 1 1 d . . . . .
O91 O 0.7028(4) 0.8672(3) 0.6900(3) 0.0614(16) Uani 1 1 d . . . . .
O92 O 0.6635(4) 0.8227(3) 0.7986(3) 0.0579(14) Uani 1 1 d . . . . .
O93 O 0.5316(3) 0.8709(2) 0.7412(3) 0.0449(13) Uani 1 1 d . . . . .
O94 O 0.6012(3) 0.76675(18) 0.71878(19) 0.0247(8) Uani 1 1 d . . . . .
O101 O 0.0923(3) 0.67503(18) 0.7357(2) 0.0310(9) Uani 1 1 d . . . . .
O102 O 0.1499(5) 0.5948(3) 0.8136(2) 0.0612(16) Uani 1 1 d . . . . .
O103 O 0.1975(4) 0.5861(3) 0.7044(2) 0.0492(13) Uani 1 1 d . . . . .
O104 O 0.0251(3) 0.5656(2) 0.7504(3) 0.0572(16) Uani 1 1 d . . . . .
O111 O 0.3167(3) 0.40647(19) 0.6828(2) 0.0334(10) Uani 1 1 d . . . . .
O112 O 0.2097(3) 0.3309(2) 0.7597(2) 0.0294(9) Uani 1 1 d . . . . .
O113 O 0.3331(3) 0.28885(19) 0.68072(19) 0.0271(9) Uani 1 1 d . . . . .
O114 O 0.3877(3) 0.3390(2) 0.76601(19) 0.0268(9) Uani 1 1 d . . . . .
O121 O -0.1670(3) 1.16441(19) 0.68247(19) 0.0286(9) Uani 1 1 d . . . . .
O122 O -0.1040(3) 1.0882(2) 0.7615(2) 0.0307(9) Uani 1 1 d . . . . .
O123 O -0.1815(4) 1.0474(2) 0.6794(2) 0.0420(11) Uani 1 1 d . . . . .
O124 O -0.2842(3) 1.0986(2) 0.7620(2) 0.0288(9) Uani 1 1 d . . . . .

loop_
_atom_site_aniso_label
_atom_site_aniso_U_11
_atom_site_aniso_U_22
_atom_site_aniso_U_33
_atom_site_aniso_U_23
_atom_site_aniso_U_13
_atom_site_aniso_U_12
Zn1 0.0142(3) 0.0160(3) 0.0179(3) -0.0011(2) -0.0051(2) -0.0033(2)
Zn2 0.0139(3) 0.0161(3) 0.0179(3) -0.0008(2) -0.0040(2) 0.0035(2)
S008 0.0165(6) 0.0269(7) 0.0170(6) -0.0028(5) -0.0045(5) 0.0060(5)
Cl10 0.0157(6) 0.0183(6) 0.0402(8) -0.0060(5) -0.0030(5) 0.0013(5)
Cl11 0.0174(6) 0.0171(6) 0.0268(7) -0.0031(5) -0.0076(5) 0.0011(5)
S11 0.0318(7) 0.0178(6) 0.0177(6) -0.0021(5) -0.0045(5) -0.0021(5)
N11 0.025(2) 0.025(2) 0.023(2) 0.0003(19) -0.0082(19) -0.0055(19)
C11 0.024(3) 0.015(2) 0.022(3) -0.004(2) -0.004(2) -0.002(2)
N12 0.027(2) 0.016(2) 0.027(2) -0.0013(18) -0.011(2) -0.0022(19)
C12 0.024(3) 0.019(3) 0.024(3) 0.004(2) -0.008(2) -0.003(2)
C13 0.029(3) 0.021(3) 0.023(3) -0.003(2) -0.009(2) -0.003(2)
C14 0.029(3) 0.024(3) 0.022(3) -0.001(2) -0.007(2) -0.004(2)
C15 0.050(4) 0.035(3) 0.027(3) 0.000(3) 0.000(3) 0.001(3)
C16 0.028(3) 0.019(3) 0.037(3) -0.004(2) -0.016(3) 0.000(2)
C17 0.038(3) 0.021(3) 0.030(3) -0.003(2) -0.014(3) 0.000(2)
C18 0.053(4) 0.040(4) 0.048(4) -0.010(3) -0.030(3) 0.006(3)
C19 0.077(6) 0.050(5) 0.053(5) -0.019(4) -0.032(4) 0.007(4)
Cl21 0.0168(6) 0.0184(6) 0.0280(7) -0.0036(5) -0.0061(5) 0.0008(5)
S21 0.0148(6) 0.0302(7) 0.0182(6) -0.0066(5) -0.0031(5) -0.0051(5)
N21 0.014(2) 0.021(2) 0.017(2) -0.0044(17) -0.0021(17) -0.0007(17)
C21 0.016(2) 0.014(2) 0.020(3) -0.001(2) -0.008(2) 0.0005(19)
N22 0.016(2) 0.023(2) 0.023(2) -0.0033(18) -0.0053(18) -0.0053(18)
C22 0.014(3) 0.026(3) 0.025(3) -0.003(2) -0.003(2) 0.000(2)
C23 0.018(3) 0.034(3) 0.023(3) 0.001(2) 0.000(2) 0.005(2)
C24 0.031(3) 0.047(4) 0.023(3) 0.000(3) -0.002(2) 0.013(3)
C25 0.058(5) 0.114(7) 0.024(3) -0.020(4) -0.014(3) 0.044(5)
C26 0.025(3) 0.022(3) 0.023(3) -0.009(2) -0.007(2) -0.004(2)
C27 0.022(3) 0.034(3) 0.027(3) -0.005(2) -0.010(2) 0.000(2)
C28 0.039(4) 0.042(4) 0.028(3) -0.008(3) -0.010(3) -0.008(3)
C29 0.045(4) 0.058(5) 0.037(4) -0.004(3) -0.001(3) 0.015(4)
S31 0.0217(6) 0.0172(6) 0.0181(6) -0.0002(5) -0.0045(5) -0.0035(5)
N31 0.015(2) 0.018(2) 0.023(2) -0.0046(18) -0.0004(17) -0.0031(17)
C31 0.019(3) 0.013(2) 0.018(2) 0.0046(19) -0.005(2) -0.002(2)
N32 0.015(2) 0.019(2) 0.023(2) -0.0028(18) -0.0035(18) -0.0023(17)
C32 0.015(3) 0.023(3) 0.036(3) -0.005(2) 0.002(2) -0.004(2)
C36 0.022(3) 0.019(3) 0.024(3) -0.005(2) -0.005(2) 0.003(2)
C37 0.017(3) 0.018(3) 0.021(3) -0.002(2) 0.000(2) 0.000(2)
C38 0.029(3) 0.026(3) 0.028(3) 0.000(2) -0.006(2) 0.002(2)
C39 0.030(3) 0.037(3) 0.025(3) 0.001(3) 0.000(2) -0.002(3)
S41 0.0165(6) 0.0264(7) 0.0174(6) 0.0014(5) -0.0053(5) -0.0059(5)
N41 0.0090(19) 0.018(2) 0.017(2) -0.0025(17) -0.0014(16) -0.0047(16)
C41 0.020(3) 0.012(2) 0.019(3) -0.006(2) -0.004(2) 0.000(2)
N42 0.017(2) 0.023(2) 0.019(2) -0.0007(18) -0.0040(18) -0.0052(18)
C42 0.017(3) 0.031(3) 0.017(3) -0.003(2) -0.005(2) 0.001(2)
C43 0.017(3) 0.027(3) 0.022(3) 0.000(2) -0.007(2) 0.000(2)
C44 0.022(3) 0.024(3) 0.020(3) -0.006(2) -0.006(2) -0.001(2)
C45 0.027(3) 0.027(3) 0.023(3) -0.002(2) -0.003(2) -0.003(2)
C46 0.021(3) 0.020(3) 0.023(3) 0.005(2) -0.001(2) -0.006(2)
C47 0.024(3) 0.022(3) 0.019(3) 0.005(2) -0.001(2) -0.001(2)
C48 0.029(3) 0.035(3) 0.019(3) 0.005(2) -0.003(2) 0.003(3)
C49 0.035(3) 0.051(4) 0.022(3) -0.005(3) -0.003(3) 0.003(3)
S51 0.0218(6) 0.0165(6) 0.0181(6) -0.0007(5) -0.0028(5) 0.0043(5)
N51 0.015(2) 0.017(2) 0.024(2) 0.0020(18) 0.0004(18) 0.0026(17)
C51 0.020(3) 0.018(2) 0.017(2) -0.006(2) -0.004(2) 0.000(2)
N52 0.014(2) 0.020(2) 0.022(2) 0.0004(18) 0.0018(17) 0.0059(17)
C52 0.014(2) 0.019(3) 0.029(3) -0.003(2) -0.003(2) 0.001(2)
C53 0.021(3) 0.016(2) 0.022(3) -0.001(2) -0.003(2) 0.000(2)
C54 0.022(3) 0.023(3) 0.028(3) -0.002(2) 0.000(2) 0.005(2)
C55 0.033(3) 0.030(3) 0.033(3) -0.005(3) 0.002(3) 0.008(3)
C56 0.016(3) 0.017(3) 0.027(3) -0.003(2) 0.000(2) -0.002(2)
C57 0.022(3) 0.020(3) 0.026(3) -0.002(2) -0.002(2) 0.000(2)
C58 0.030(3) 0.028(3) 0.026(3) -0.005(2) 0.000(2) -0.001(2)
C59 0.029(3) 0.043(4) 0.030(3) -0.010(3) 0.005(3) 0.004(3)
S61 0.0152(6) 0.0299(7) 0.0178(6) 0.0027(5) -0.0026(5) 0.0064(5)
N61 0.015(2) 0.021(2) 0.019(2) -0.0026(18) -0.0038(17) 0.0062(17)
C61 0.015(2) 0.018(2) 0.022(3) -0.006(2) -0.009(2) 0.002(2)
N62 0.014(2) 0.017(2) 0.019(2) -0.0003(17) -0.0044(17) 0.0019(17)
C62 0.026(3) 0.020(3) 0.025(3) 0.007(2) -0.004(2) 0.008(2)
C63 0.023(3) 0.038(3) 0.020(3) 0.002(2) -0.009(2) 0.001(2)
C64 0.041(4) 0.033(3) 0.022(3) 0.000(2) -0.008(3) 0.007(3)
C65 0.046(4) 0.049(4) 0.031(3) -0.004(3) 0.005(3) -0.015(3)
C66 0.012(2) 0.026(3) 0.022(3) -0.006(2) -0.001(2) 0.000(2)
C67 0.019(3) 0.026(3) 0.020(3) -0.005(2) 0.003(2) -0.004(2)
C68 0.025(3) 0.021(3) 0.020(3) -0.002(2) -0.003(2) -0.003(2)
C69 0.054(4) 0.035(3) 0.024(3) -0.002(3) -0.008(3) -0.003(3)
N71 0.017(2) 0.025(2) 0.019(2) -0.0005(18) -0.0037(17) 0.0046(18)
C71 0.016(2) 0.013(2) 0.020(3) 0.002(2) -0.003(2) 0.0011(19)
N72 0.011(2) 0.020(2) 0.018(2) -0.0014(17) -0.0031(16) -0.0003(17)
C72 0.016(3) 0.026(3) 0.023(3) -0.008(2) -0.001(2) 0.009(2)
C73 0.021(3) 0.028(3) 0.019(3) -0.005(2) -0.004(2) 0.005(2)
C74 0.026(3) 0.038(3) 0.022(3) -0.009(2) -0.003(2) 0.001(3)
C75 0.029(3) 0.051(4) 0.022(3) -0.001(3) -0.003(2) 0.002(3)
C76 0.017(3) 0.025(3) 0.017(3) -0.001(2) -0.006(2) 0.002(2)
C77 0.022(3) 0.023(3) 0.022(3) -0.001(2) -0.008(2) -0.002(2)
C78 0.022(3) 0.025(3) 0.020(3) -0.002(2) -0.006(2) -0.003(2)
C79 0.035(3) 0.041(4) 0.024(3) -0.008(3) 0.000(3) -0.005(3)
S81 0.0262(7) 0.0178(6) 0.0177(6) -0.0004(5) -0.0036(5) 0.0020(5)
N81 0.023(2) 0.014(2) 0.027(2) -0.0009(18) -0.0084(19) 0.0026(18)
C81 0.024(3) 0.013(2) 0.019(3) -0.001(2) -0.004(2) -0.002(2)
N82 0.022(2) 0.028(2) 0.026(2) -0.006(2) -0.0073(19) 0.0090(19)
C82 0.030(3) 0.025(3) 0.049(4) -0.011(3) -0.022(3) 0.007(3)
C86 0.024(3) 0.023(3) 0.023(3) -0.007(2) -0.008(2) 0.004(2)
C87 0.028(3) 0.021(3) 0.024(3) -0.003(2) -0.009(2) 0.004(2)
C88 0.027(3) 0.026(3) 0.022(3) 0.000(2) -0.007(2) 0.000(2)
C89 0.049(4) 0.032(3) 0.028(3) -0.002(3) 0.000(3) 0.002(3)
Cl91 0.0140(6) 0.0162(6) 0.0585(9) 0.0009(6) -0.0032(6) -0.0011(5)
O91 0.026(3) 0.047(3) 0.096(4) 0.026(3) 0.008(3) -0.006(2)
O92 0.065(4) 0.053(3) 0.065(3) -0.012(3) -0.035(3) -0.012(3)
O93 0.016(2) 0.023(2) 0.096(4) -0.018(2) -0.002(2) 0.0051(17)
O94 0.025(2) 0.0192(19) 0.032(2) -0.0055(16) -0.0085(16) 0.0060(16)
O101 0.029(2) 0.0158(19) 0.052(3) -0.0008(18) -0.0197(19) -0.0026(16)
O102 0.079(4) 0.070(4) 0.037(3) -0.012(3) -0.017(3) 0.047(3)
O103 0.029(2) 0.069(3) 0.054(3) -0.026(3) -0.007(2) 0.018(2)
O104 0.019(2) 0.022(2) 0.125(5) 0.000(3) -0.004(3) -0.0003(18)
O111 0.044(3) 0.019(2) 0.037(2) 0.0052(17) -0.011(2) -0.0001(18)
O112 0.0155(19) 0.032(2) 0.039(2) -0.0011(18) -0.0023(17) 0.0082(16)
O113 0.030(2) 0.024(2) 0.028(2) -0.0082(16) -0.0044(17) -0.0032(17)
O114 0.0179(19) 0.032(2) 0.033(2) -0.0080(17) -0.0101(16) 0.0034(16)
O121 0.033(2) 0.021(2) 0.030(2) 0.0032(16) -0.0034(17) 0.0046(17)
O122 0.019(2) 0.037(2) 0.035(2) 0.0041(18) -0.0094(17) 0.0031(17)
O123 0.050(3) 0.032(2) 0.047(3) -0.023(2) -0.006(2) -0.001(2)
O124 0.0147(19) 0.035(2) 0.036(2) -0.0070(18) -0.0020(16) -0.0085(16)

loop_
_atom_type_symbol
_atom_type_description
_atom_type_scat_dispersion_real
_atom_type_scat_dispersion_imag
_atom_type_scat_source
C C 0.0033 0.0016 'International Tables Vol C Tables 4.2.6.8 and 6.1.1.4'
H H 0.0000 0.0000 'International Tables Vol C Tables 4.2.6.8 and 6.1.1.4'
N N 0.0061 0.0033 'International Tables Vol C Tables 4.2.6.8 and 6.1.1.4'
O O 0.0106 0.0060 'International Tables Vol C Tables 4.2.6.8 and 6.1.1.4'
Zn Zn 0.2839 1.4301 'International Tables Vol C Tables 4.2.6.8 and 6.1.1.4'
S S 0.1246 0.1234 'International Tables Vol C Tables 4.2.6.8 and 6.1.1.4'
Cl Cl 0.1484 0.1585 'International Tables Vol C Tables 4.2.6.8 and 6.1.1.4'

loop_
_geom_angle_atom_site_label_1
_geom_angle_atom_site_label_2
_geom_angle_atom_site_label_3
_geom_angle
S41 Zn1 S21 95.60(5)
S41 Zn1 S11 112.66(5)
S21 Zn1 S11 118.52(5)
S41 Zn1 S31 116.81(5)
S21 Zn1 S31 115.10(5)
S11 Zn1 S31 99.33(5)
S008 Zn2 S61 94.63(5)
S008 Zn2 S51 116.53(5)
S61 Zn2 S51 115.08(5)
S008 Zn2 S81 113.71(5)
S61 Zn2 S81 119.37(5)
S51 Zn2 S81 98.82(5)
C71 S008 Zn2 107.05(18)
O102 Cl10 O103 108.8(3)
O102 Cl10 O104 112.4(4)
O103 Cl10 O104 108.3(3)
O102 Cl10 O101 110.6(3)
O103 Cl10 O101 109.0(3)
O104 Cl10 O101 107.7(2)
O111 Cl11 O113 110.6(2)
O111 Cl11 O112 109.6(2)
O113 Cl11 O112 108.6(2)
O111 Cl11 O114 110.8(2)
O113 Cl11 O114 109.0(2)
O112 Cl11 O114 108.3(2)
C11 S11 Zn1 97.88(18)
C11 N11 C12 125.4(5)
C11 N11 H11 117.3
C12 N11 H11 117.3
N12 C11 N11 120.2(5)
N12 C11 S11 121.4(4)
N11 C11 S11 118.4(4)
C11 N12 C16 125.8(5)
C11 N12 H12 117.1
C16 N12 H12 117.1
N11 C12 C13 112.8(4)
N11 C12 H12A 109.0
C13 C12 H12A 109.0
N11 C12 H12B 109.0
C13 C12 H12B 109.0
H12A C12 H12B 107.8
C12 C13 C14 112.4(4)
C12 C13 H13A 109.1
C14 C13 H13A 109.1
C12 C13 H13B 109.1
C14 C13 H13B 109.1
H13A C13 H13B 107.9
C15 C14 C13 112.6(5)
C15 C14 H14A 109.1
C13 C14 H14A 109.1
C15 C14 H14B 109.1
C13 C14 H14B 109.1
H14A C14 H14B 107.8
C14 C15 H15A 109.5
C14 C15 H15B 109.5
H15A C15 H15B 109.5
C14 C15 H15C 109.5
H15A C15 H15C 109.5
H15B C15 H15C 109.5
N12 C16 C17 113.5(5)
N12 C16 H16A 108.9
C17 C16 H16A 108.9
N12 C16 H16B 108.9
C17 C16 H16B 108.9
H16A C16 H16B 107.7
C16 C17 C18 111.2(5)
C16 C17 H17A 109.4
C18 C17 H17A 109.4
C16 C17 H17B 109.4
C18 C17 H17B 109.4
H17A C17 H17B 108.0
C19 C18 C17 113.7(6)
C19 C18 H18A 108.8
C17 C18 H18A 108.8
C19 C18 H18B 108.8
C17 C18 H18B 108.8
H18A C18 H18B 107.7
C18 C19 H19A 109.5
C18 C19 H19B 109.5
H19A C19 H19B 109.5
C18 C19 H19C 109.5
H19A C19 H19C 109.5
H19B C19 H19C 109.5
O123 Cl21 O121 110.6(3)
O123 Cl21 O122 110.2(3)
O121 Cl21 O122 109.0(2)
O123 Cl21 O124 109.8(3)
O121 Cl21 O124 108.6(2)
O122 Cl21 O124 108.6(2)
C21 S21 Zn1 107.35(17)
C21 N21 C22 123.3(4)
C21 N21 H21 118.3
C22 N21 H21 118.3
N22 C21 N21 119.0(5)
N22 C21 S21 120.2(4)
N21 C21 S21 120.7(4)
C21 N22 C26 124.1(4)
C21 N22 H22 118.0
C26 N22 H22 118.0
N21 C22 C23 110.6(4)
N21 C22 H22A 109.5
C23 C22 H22A 109.5
N21 C22 H22B 109.5
C23 C22 H22B 109.5
H22A C22 H22B 108.1
C22 C23 C24 115.5(5)
C22 C23 H23A 108.4
C24 C23 H23A 108.4
C22 C23 H23B 108.4
C24 C23 H23B 108.4
H23A C23 H23B 107.5
C25 C24 C23 112.7(5)
C25 C24 H24A 109.1
C23 C24 H24A 109.1
C25 C24 H24B 109.1
C23 C24 H24B 109.1
H24A C24 H24B 107.8
C24 C25 H25A 109.5
C24 C25 H25B 109.5
H25A C25 H25B 109.5
C24 C25 H25C 109.5
H25A C25 H25C 109.5
H25B C25 H25C 109.5
N22 C26 C27 112.3(4)
N22 C26 H26A 109.1
C27 C26 H26A 109.1
N22 C26 H26B 109.1
C27 C26 H26B 109.1
H26A C26 H26B 107.9
C28 C27 C26 113.2(5)
C28 C27 H27A 108.9
C26 C27 H27A 108.9
C28 C27 H27B 108.9
C26 C27 H27B 108.9
H27A C27 H27B 107.8
C29 C28 C27 113.6(5)
C29 C28 H28A 108.8
C27 C28 H28A 108.8
C29 C28 H28B 108.8
C27 C28 H28B 108.8
H28A C28 H28B 107.7
C28 C29 H29A 109.5
C28 C29 H29B 109.5
H29A C29 H29B 109.5
C28 C29 H29C 109.5
H29A C29 H29C 109.5
H29B C29 H29C 109.5
C31 S31 Zn1 97.20(16)
C31 N31 C32 127.1(4)
C31 N31 H31 116.4
C32 N31 H31 116.4
N31 C31 N32 118.8(5)
N31 C31 S31 121.4(4)
N32 C31 S31 119.8(4)
C31 N32 C37 125.4(4)
C31 N32 H32 117.3
C37 N32 H32 117.3
N31 C32 C33A 115.0(7)
N31 C32 C33 109.0(5)
N31 C32 H32A 109.9
C33 C32 H32A 109.9
N31 C32 H32B 109.9
C33 C32 H32B 109.9
H32A C32 H32B 108.3
C32 C33 C34 113.5(7)
C32 C33 H33A 108.9
C34 C33 H33A 108.9
C32 C33 H33B 108.9
C34 C33 H33B 108.9
H33A C33 H33B 107.7
C35 C34 C33 112.8(8)
C35 C34 H34A 109.0
C33 C34 H34A 109.0
C35 C34 H34B 109.0
C33 C34 H34B 109.0
H34A C34 H34B 107.8
C34 C35 H35A 109.5
C34 C35 H35B 109.5
H35A C35 H35B 109.5
C34 C35 H35C 109.5
H35A C35 H35C 109.5
H35B C35 H35C 109.5
C32 C33A C34A 107.6(11)
C32 C33A H33C 110.2
C34A C33A H33C 110.2
C32 C33A H33D 110.2
C34A C33A H33D 110.2
H33C C33A H33D 108.5
C35A C34A C33A 106.9(16)
C35A C34A H34C 110.3
C33A C34A H34C 110.3
C35A C34A H34D 110.3
C33A C34A H34D 110.3
H34C C34A H34D 108.6
C34A C35A H35D 109.5
C34A C35A H35E 109.5
H35D C35A H35E 109.5
C34A C35A H35F 109.5
H35D C35A H35F 109.5
H35E C35A H35F 109.5
C38 C36 C37 113.2(4)
C38 C36 H36A 108.9
C37 C36 H36A 108.9
C38 C36 H36B 108.9
C37 C36 H36B 108.9
H36A C36 H36B 107.8
N32 C37 C36 112.1(4)
N32 C37 H37A 109.2
C36 C37 H37A 109.2
N32 C37 H37B 109.2
C36 C37 H37B 109.2
H37A C37 H37B 107.9
C39 C38 C36 113.1(5)
C39 C38 H38A 109.0
C36 C38 H38A 109.0
C39 C38 H38B 109.0
C36 C38 H38B 109.0
H38A C38 H38B 107.8
C38 C39 H39A 109.5
C38 C39 H39B 109.5
H39A C39 H39B 109.5
C38 C39 H39C 109.5
H39A C39 H39C 109.5
H39B C39 H39C 109.5
C41 S41 Zn1 107.55(18)
C41 N41 C42 124.9(4)
C41 N41 H41 117.5
C42 N41 H41 117.5
N42 C41 N41 119.3(4)
N42 C41 S41 118.9(4)
N41 C41 S41 121.8(4)
C41 N42 C46 125.2(4)
C41 N42 H42 117.4
C46 N42 H42 117.4
N41 C42 C43 110.4(4)
N41 C42 H42A 109.6
C43 C42 H42A 109.6
N41 C42 H42B 109.6
C43 C42 H42B 109.6
H42A C42 H42B 108.1
C42 C43 C44 114.2(4)
C42 C43 H43A 108.7
C44 C43 H43A 108.7
C42 C43 H43B 108.7
C44 C43 H43B 108.7
H43A C43 H43B 107.6
C45 C44 C43 112.4(4)
C45 C44 H44A 109.1
C43 C44 H44A 109.1
C45 C44 H44B 109.1
C43 C44 H44B 109.1
H44A C44 H44B 107.9
C44 C45 H45A 109.5
C44 C45 H45B 109.5
H45A C45 H45B 109.5
C44 C45 H45C 109.5
H45A C45 H45C 109.5
H45B C45 H45C 109.5
N42 C46 C47 112.3(4)
N42 C46 H46A 109.2
C47 C46 H46A 109.2
N42 C46 H46B 109.2
C47 C46 H46B 109.2
H46A C46 H46B 107.9
C46 C47 C48 111.3(4)
C46 C47 H47A 109.4
C48 C47 H47A 109.4
C46 C47 H47B 109.4
C48 C47 H47B 109.4
H47A C47 H47B 108.0
C49 C48 C47 113.1(5)
C49 C48 H48A 109.0
C47 C48 H48A 109.0
C49 C48 H48B 109.0
C47 C48 H48B 109.0
H48A C48 H48B 107.8
C48 C49 H49A 109.5
C48 C49 H49B 109.5
H49A C49 H49B 109.5
C48 C49 H49C 109.5
H49A C49 H49C 109.5
H49B C49 H49C 109.5
C51 S51 Zn2 98.70(17)
C51 N51 C52 127.3(4)
C51 N51 H51 116.4
C52 N51 H51 116.4
N51 C51 N52 119.1(5)
N51 C51 S51 121.9(4)
N52 C51 S51 119.0(4)
C51 N52 C56 124.9(4)
C51 N52 H52 117.5
C56 N52 H52 117.5
N51 C52 C53 112.0(4)
N51 C52 H52A 109.2
C53 C52 H52A 109.2
N51 C52 H52B 109.2
C53 C52 H52B 109.2
H52A C52 H52B 107.9
C52 C53 C54 112.0(4)
C52 C53 H53A 109.2
C54 C53 H53A 109.2
C52 C53 H53B 109.2
C54 C53 H53B 109.2
H53A C53 H53B 107.9
C55 C54 C53 113.1(5)
C55 C54 H54A 109.0
C53 C54 H54A 109.0
C55 C54 H54B 109.0
C53 C54 H54B 109.0
H54A C54 H54B 107.8
C54 C55 H55A 109.5
C54 C55 H55B 109.5
H55A C55 H55B 109.5
C54 C55 H55C 109.5
H55A C55 H55C 109.5
H55B C55 H55C 109.5
N52 C56 C57 112.0(4)
N52 C56 H56A 109.2
C57 C56 H56A 109.2
N52 C56 H56B 109.2
C57 C56 H56B 109.2
H56A C56 H56B 107.9
C58 C57 C56 113.6(5)
C58 C57 H57A 108.9
C56 C57 H57A 108.9
C58 C57 H57B 108.9
C56 C57 H57B 108.9
H57A C57 H57B 107.7
C59 C58 C57 113.5(5)
C59 C58 H58A 108.9
C57 C58 H58A 108.9
C59 C58 H58B 108.9
C57 C58 H58B 108.9
H58A C58 H58B 107.7
C58 C59 H59A 109.5
C58 C59 H59B 109.5
H59A C59 H59B 109.5
C58 C59 H59C 109.5
H59A C59 H59C 109.5
H59B C59 H59C 109.5
C61 S61 Zn2 106.03(17)
C61 N61 C62 123.7(4)
C61 N61 H61 118.1
C62 N61 H61 118.1
N62 C61 N61 119.3(5)
N62 C61 S61 120.8(4)
N61 C61 S61 119.9(4)
C61 N62 C66 125.1(4)
C61 N62 H62 117.5
C66 N62 H62 117.5
N61 C62 C63 111.7(4)
N61 C62 H62A 109.3
C63 C62 H62A 109.3
N61 C62 H62B 109.3
C63 C62 H62B 109.3
H62A C62 H62B 107.9
C62 C63 C64 112.5(5)
C62 C63 H63A 109.1
C64 C63 H63A 109.1
C62 C63 H63B 109.1
C64 C63 H63B 109.1
H63A C63 H63B 107.8
C65 C64 C63 113.3(5)
C65 C64 H64A 108.9
C63 C64 H64A 108.9
C65 C64 H64B 108.9
C63 C64 H64B 108.9
H64A C64 H64B 107.7
C64 C65 H65A 109.5
C64 C65 H65B 109.5
H65A C65 H65B 109.5
C64 C65 H65C 109.5
H65A C65 H65C 109.5
H65B C65 H65C 109.5
N62 C66 C67 109.3(4)
N62 C66 H66A 109.8
C67 C66 H66A 109.8
N62 C66 H66B 109.8
C67 C66 H66B 109.8
H66A C66 H66B 108.3
C66 C67 C68 113.2(4)
C66 C67 H67A 108.9
C68 C67 H67A 108.9
C66 C67 H67B 108.9
C68 C67 H67B 108.9
H67A C67 H67B 107.8
C69 C68 C67 113.2(5)
C69 C68 H68A 108.9
C67 C68 H68A 108.9
C69 C68 H68B 108.9
C67 C68 H68B 108.9
H68A C68 H68B 107.8
C68 C69 H69A 109.5
C68 C69 H69B 109.5
H69A C69 H69B 109.5
C68 C69 H69C 109.5
H69A C69 H69C 109.5
H69B C69 H69C 109.5
C71 N71 C72 125.2(4)
C71 N71 H71 117.4
C72 N71 H71 117.4
N71 C71 N72 119.1(4)
N71 C71 S008 119.2(4)
N72 C71 S008 121.7(4)
C71 N72 C76 124.8(4)
C71 N72 H72 117.6
C76 N72 H72 117.6
N71 C72 C73 113.0(4)
N71 C72 H72A 109.0
C73 C72 H72A 109.0
N71 C72 H72B 109.0
C73 C72 H72B 109.0
H72A C72 H72B 107.8
C72 C73 C74 111.3(5)
C72 C73 H73A 109.4
C74 C73 H73A 109.4
C72 C73 H73B 109.4
C74 C73 H73B 109.4
H73A C73 H73B 108.0
C75 C74 C73 113.6(5)
C75 C74 H74A 108.9
C73 C74 H74A 108.9
C75 C74 H74B 108.9
C73 C74 H74B 108.9
H74A C74 H74B 107.7
C74 C75 H75A 109.5
C74 C75 H75B 109.5
H75A C75 H75B 109.5
C74 C75 H75C 109.5
H75A C75 H75C 109.5
H75B C75 H75C 109.5
N72 C76 C77 109.2(4)
N72 C76 H76A 109.8
C77 C76 H76A 109.8
N72 C76 H76B 109.8
C77 C76 H76B 109.8
H76A C76 H76B 108.3
C76 C77 C78 115.1(4)
C76 C77 H77A 108.5
C78 C77 H77A 108.5
C76 C77 H77B 108.5
C78 C77 H77B 108.5
H77A C77 H77B 107.5
C79 C78 C77 111.8(5)
C79 C78 H78A 109.3
C77 C78 H78A 109.3
C79 C78 H78B 109.3
C77 C78 H78B 109.3
H78A C78 H78B 107.9
C78 C79 H79A 109.5
C78 C79 H79B 109.5
H79A C79 H79B 109.5
C78 C79 H79C 109.5
H79A C79 H79C 109.5
H79B C79 H79C 109.5
C81 S81 Zn2 97.13(17)
C81 N81 C82 126.6(5)
C81 N81 H81 116.7
C82 N81 H81 116.7
N82 C81 N81 119.3(5)
N82 C81 S81 119.1(4)
N81 C81 S81 121.5(4)
C81 N82 C86 126.4(5)
C81 N82 H82 116.8
C86 N82 H82 116.8
N81 C82 C83 117.7(6)
N81 C82 C83A 105.9(6)
N81 C82 H82A 107.9
C83 C82 H82A 107.9
N81 C82 H82B 107.9
C83 C82 H82B 107.9
H82A C82 H82B 107.2
C82 C83 C84 109.0(7)
C82 C83 H83A 109.9
C84 C83 H83A 109.9
C82 C83 H83B 109.9
C84 C83 H83B 109.9
H83A C83 H83B 108.3
C84 C85 H85A 109.5
C84 C85 H85B 109.5
H85A C85 H85B 109.5
C84 C85 H85C 109.5
H85A C85 H85C 109.5
H85B C85 H85C 109.5
C83 C84 C85 110.3(8)
C83 C84 H84A 109.6
C85 C84 H84A 109.6
C83 C84 H84B 109.6
C85 C84 H84B 109.6
H84A C84 H84B 108.1
C84A C83A C82 113.7(10)
C84A C83A H83C 108.8
C82 C83A H83C 108.8
C84A C83A H83D 108.8
C82 C83A H83D 108.8
H83C C83A H83D 107.7
C85A C84A C83A 114.5(12)
C85A C84A H84C 108.6
C83A C84A H84C 108.6
C85A C84A H84D 108.6
C83A C84A H84D 108.6
H84C C84A H84D 107.6
C84A C85A H85D 109.5
C84A C85A H85E 109.5
H85D C85A H85E 109.5
C84A C85A H85F 109.5
H85D C85A H85F 109.5
H85E C85A H85F 109.5
N82 C86 C87 113.0(4)
N82 C86 H86A 109.0
C87 C86 H86A 109.0
N82 C86 H86B 109.0
C87 C86 H86B 109.0
H86A C86 H86B 107.8
C86 C87 C88 112.7(4)
C86 C87 H87A 109.0
C88 C87 H87A 109.0
C86 C87 H87B 109.0
C88 C87 H87B 109.0
H87A C87 H87B 107.8
C89 C88 C87 112.9(5)
C89 C88 H88A 109.0
C87 C88 H88A 109.0
C89 C88 H88B 109.0
C87 C88 H88B 109.0
H88A C88 H88B 107.8
C88 C89 H89A 109.5
C88 C89 H89B 109.5
H89A C89 H89B 109.5
C88 C89 H89C 109.5
H89A C89 H89C 109.5
H89B C89 H89C 109.5
O91 Cl91 O93 109.5(3)
O91 Cl91 O94 111.8(3)
O93 Cl91 O94 108.2(2)
O91 Cl91 O92 107.9(4)
O93 Cl91 O92 110.8(3)
O94 Cl91 O92 108.7(3)

loop_
_geom_bond_atom_site_label_1
_geom_bond_atom_site_label_2
_geom_bond_distance
Zn1 S41 2.3022(14)
Zn1 S21 2.3076(14)
Zn1 S11 2.3188(14)
Zn1 S31 2.3446(13)
Zn2 S008 2.3063(14)
Zn2 S61 2.3122(14)
Zn2 S51 2.3349(14)
Zn2 S81 2.3390(14)
S008 C71 1.715(5)
Cl10 O102 1.401(5)
Cl10 O103 1.410(5)
Cl10 O104 1.423(5)
Cl10 O101 1.435(4)
Cl11 O111 1.422(4)
Cl11 O113 1.434(4)
Cl11 O112 1.435(4)
Cl11 O114 1.437(4)
S11 C11 1.742(5)
N11 C11 1.318(7)
N11 C12 1.458(7)
N11 H11 0.8600
C11 N12 1.309(7)
N12 C16 1.461(7)
N12 H12 0.8600
C12 C13 1.507(8)
C12 H12A 0.9700
C12 H12B 0.9700
C13 C14 1.516(7)
C13 H13A 0.9700
C13 H13B 0.9700
C14 C15 1.497(8)
C14 H14A 0.9700
C14 H14B 0.9700
C15 H15A 0.9600
C15 H15B 0.9600
C15 H15C 0.9600
C16 C17 1.496(8)
C16 H16A 0.9700
C16 H16B 0.9700
C17 C18 1.513(8)
C17 H17A 0.9700
C17 H17B 0.9700
C18 C19 1.477(10)
C18 H18A 0.9700
C18 H18B 0.9700
C19 H19A 0.9600
C19 H19B 0.9600
C19 H19C 0.9600
Cl21 O123 1.414(4)
Cl21 O121 1.432(4)
Cl21 O122 1.432(4)
Cl21 O124 1.436(4)
S21 C21 1.717(5)
N21 C21 1.329(6)
N21 C22 1.459(6)
N21 H21 0.8600
C21 N22 1.310(6)
N22 C26 1.450(7)
N22 H22 0.8600
C22 C23 1.494(8)
C22 H22A 0.9700
C22 H22B 0.9700
C23 C24 1.503(8)
C23 H23A 0.9700
C23 H23B 0.9700
C24 C25 1.490(9)
C24 H24A 0.9700
C24 H24B 0.9700
C25 H25A 0.9600
C25 H25B 0.9600
C25 H25C 0.9600
C26 C27 1.517(8)
C26 H26A 0.9700
C26 H26B 0.9700
C27 C28 1.514(8)
C27 H27A 0.9700
C27 H27B 0.9700
C28 C29 1.491(9)
C28 H28A 0.9700
C28 H28B 0.9700
C29 H29A 0.9600
C29 H29B 0.9600
C29 H29C 0.9600
S31 C31 1.730(5)
N31 C31 1.305(6)
N31 C32 1.466(6)
N31 H31 0.8600
C31 N32 1.322(7)
N32 C37 1.445(7)
N32 H32 0.8600
C32 C33A 1.517(9)
C32 C33 1.535(7)
C32 H32A 0.9700
C32 H32B 0.9700
C33 C34 1.535(8)
C33 H33A 0.9700
C33 H33B 0.9700
C34 C35 1.532(9)
C34 H34A 0.9700
C34 H34B 0.9700
C35 H35A 0.9600
C35 H35B 0.9600
C35 H35C 0.9600
C33A C34A 1.533(10)
C33A H33C 0.9700
C33A H33D 0.9700
C34A C35A 1.530(10)
C34A H34C 0.9700
C34A H34D 0.9700
C35A H35D 0.9600
C35A H35E 0.9600
C35A H35F 0.9600
C36 C38 1.515(8)
C36 C37 1.522(7)
C36 H36A 0.9700
C36 H36B 0.9700
C37 H37A 0.9700
C37 H37B 0.9700
C38 C39 1.514(8)
C38 H38A 0.9700
C38 H38B 0.9700
C39 H39A 0.9600
C39 H39B 0.9600
C39 H39C 0.9600
S41 C41 1.718(5)
N41 C41 1.320(6)
N41 C42 1.443(6)
N41 H41 0.8600
C41 N42 1.312(7)
N42 C46 1.452(6)
N42 H42 0.8600
C42 C43 1.509(7)
C42 H42A 0.9700
C42 H42B 0.9700
C43 C44 1.510(7)
C43 H43A 0.9700
C43 H43B 0.9700
C44 C45 1.509(7)
C44 H44A 0.9700
C44 H44B 0.9700
C45 H45A 0.9600
C45 H45B 0.9600
C45 H45C 0.9600
C46 C47 1.506(8)
C46 H46A 0.9700
C46 H46B 0.9700
C47 C48 1.514(7)
C47 H47A 0.9700
C47 H47B 0.9700
C48 C49 1.508(8)
C48 H48A 0.9700
C48 H48B 0.9700
C49 H49A 0.9600
C49 H49B 0.9600
C49 H49C 0.9600
S51 C51 1.739(5)
N51 C51 1.316(7)
N51 C52 1.460(6)
N51 H51 0.8600
C51 N52 1.320(7)
N52 C56 1.453(6)
N52 H52 0.8600
C52 C53 1.501(7)
C52 H52A 0.9700
C52 H52B 0.9700
C53 C54 1.506(7)
C53 H53A 0.9700
C53 H53B 0.9700
C54 C55 1.504(8)
C54 H54A 0.9700
C54 H54B 0.9700
C55 H55A 0.9600
C55 H55B 0.9600
C55 H55C 0.9600
C56 C57 1.519(7)
C56 H56A 0.9700
C56 H56B 0.9700
C57 C58 1.513(8)
C57 H57A 0.9700
C57 H57B 0.9700
C58 C59 1.512(8)
C58 H58A 0.9700
C58 H58B 0.9700
C59 H59A 0.9600
C59 H59B 0.9600
C59 H59C 0.9600
S61 C61 1.718(5)
N61 C61 1.324(6)
N61 C62 1.453(7)
N61 H61 0.8600
C61 N62 1.317(7)
N62 C66 1.449(6)
N62 H62 0.8600
C62 C63 1.516(8)
C62 H62A 0.9700
C62 H62B 0.9700
C63 C64 1.522(8)
C63 H63A 0.9700
C63 H63B 0.9700
C64 C65 1.499(9)
C64 H64A 0.9700
C64 H64B 0.9700
C65 H65A 0.9600
C65 H65B 0.9600
C65 H65C 0.9600
C66 C67 1.509(7)
C66 H66A 0.9700
C66 H66B 0.9700
C67 C68 1.512(7)
C67 H67A 0.9700
C67 H67B 0.9700
C68 C69 1.505(8)
C68 H68A 0.9700
C68 H68B 0.9700
C69 H69A 0.9600
C69 H69B 0.9600
C69 H69C 0.9600
N71 C71 1.311(6)
N71 C72 1.444(7)
N71 H71 0.8600
C71 N72 1.321(6)
N72 C76 1.448(6)
N72 H72 0.8600
C72 C73 1.509(8)
C72 H72A 0.9700
C72 H72B 0.9700
C73 C74 1.515(7)
C73 H73A 0.9700
C73 H73B 0.9700
C74 C75 1.505(8)
C74 H74A 0.9700
C74 H74B 0.9700
C75 H75A 0.9600
C75 H75B 0.9600
C75 H75C 0.9600
C76 C77 1.507(7)
C76 H76A 0.9700
C76 H76B 0.9700
C77 C78 1.509(7)
C77 H77A 0.9700
C77 H77B 0.9700
C78 C79 1.508(8)
C78 H78A 0.9700
C78 H78B 0.9700
C79 H79A 0.9600
C79 H79B 0.9600
C79 H79C 0.9600
S81 C81 1.731(5)
N81 C81 1.322(7)
N81 C82 1.450(7)
N81 H81 0.8600
C81 N82 1.311(7)
N82 C86 1.448(7)
N82 H82 0.8600
C82 C83 1.492(8)
C82 C83A 1.573(9)
C82 H82A 0.9700
C82 H82B 0.9700
C83 C84 1.518(9)
C83 H83A 0.9700
C83 H83B 0.9700
C85 C84 1.520(9)
C85 H85A 0.9600
C85 H85B 0.9600
C85 H85C 0.9600
C84 H84A 0.9700
C84 H84B 0.9700
C83A C84A 1.544(9)
C83A H83C 0.9700
C83A H83D 0.9700
C84A C85A 1.527(9)
C84A H84C 0.9700
C84A H84D 0.9700
C85A H85D 0.9600
C85A H85E 0.9600
C85A H85F 0.9600
C86 C87 1.509(8)
C86 H86A 0.9700
C86 H86B 0.9700
C87 C88 1.517(7)
C87 H87A 0.9700
C87 H87B 0.9700
C88 C89 1.509(8)
C88 H88A 0.9700
C88 H88B 0.9700
C89 H89A 0.9600
C89 H89B 0.9600
C89 H89C 0.9600
Cl91 O91 1.397(5)
Cl91 O93 1.420(4)
Cl91 O94 1.443(4)
Cl91 O92 1.446(5)

loop_
_geom_torsion_atom_site_label_1
_geom_torsion_atom_site_label_2
_geom_torsion_atom_site_label_3
_geom_torsion_atom_site_label_4
_geom_torsion
C12 N11 C11 N12 3.0(8)
C12 N11 C11 S11 -178.4(4)
Zn1 S11 C11 N12 -99.9(4)
Zn1 S11 C11 N11 81.5(4)
N11 C11 N12 C16 179.5(5)
S11 C11 N12 C16 0.9(8)
C11 N11 C12 C13 78.0(7)
N11 C12 C13 C14 -179.6(4)
C12 C13 C14 C15 178.0(5)
C11 N12 C16 C17 -86.4(7)
N12 C16 C17 C18 -175.8(5)
C16 C17 C18 C19 -175.2(6)
C22 N21 C21 N22 -5.1(7)
C22 N21 C21 S21 177.3(4)
Zn1 S21 C21 N22 -160.2(4)
Zn1 S21 C21 N21 17.4(4)
N21 C21 N22 C26 177.9(5)
S21 C21 N22 C26 -4.5(7)
C21 N21 C22 C23 -177.2(5)
N21 C22 C23 C24 -61.4(6)
C22 C23 C24 C25 -174.2(6)
C21 N22 C26 C27 -84.3(6)
N22 C26 C27 C28 178.0(5)
C26 C27 C28 C29 -69.6(7)
C32 N31 C31 N32 178.3(5)
C32 N31 C31 S31 -0.8(7)
Zn1 S31 C31 N31 -102.3(4)
Zn1 S31 C31 N32 78.7(4)
N31 C31 N32 C37 4.0(7)
S31 C31 N32 C37 -176.9(4)
C31 N31 C32 C33A -116.3(11)
C31 N31 C32 C33 -99.9(7)
N31 C32 C33 C34 -170.1(7)
C32 C33 C34 C35 62.0(12)
N31 C32 C33A C34A -171.1(12)
C32 C33A C34A C35A -178.7(18)
C31 N32 C37 C36 76.5(6)
C38 C36 C37 N32 70.5(6)
C37 C36 C38 C39 70.5(6)
C42 N41 C41 N42 -9.6(7)
C42 N41 C41 S41 171.3(4)
Zn1 S41 C41 N42 -167.5(4)
Zn1 S41 C41 N41 11.6(4)
N41 C41 N42 C46 175.2(5)
S41 C41 N42 C46 -5.6(7)
C41 N41 C42 C43 -164.9(5)
N41 C42 C43 C44 -64.9(6)
C42 C43 C44 C45 175.7(4)
C41 N42 C46 C47 -82.1(6)
N42 C46 C47 C48 -179.1(4)
C46 C47 C48 C49 177.1(5)
C52 N51 C51 N52 178.8(5)
C52 N51 C51 S51 -2.0(7)
Zn2 S51 C51 N51 100.3(4)
Zn2 S51 C51 N52 -80.5(4)
N51 C51 N52 C56 -2.6(8)
S51 C51 N52 C56 178.1(4)
C51 N51 C52 C53 126.0(5)
N51 C52 C53 C54 179.1(4)
C52 C53 C54 C55 178.1(5)
C51 N52 C56 C57 -78.3(6)
N52 C56 C57 C58 -70.3(6)
C56 C57 C58 C59 -68.5(6)
C62 N61 C61 N62 -179.3(5)
C62 N61 C61 S61 1.9(7)
Zn2 S61 C61 N62 -21.4(4)
Zn2 S61 C61 N61 157.3(4)
N61 C61 N62 C66 1.9(7)
S61 C61 N62 C66 -179.4(4)
C61 N61 C62 C63 85.5(6)
N61 C62 C63 C64 -176.0(4)
C62 C63 C64 C65 70.5(7)
C61 N62 C66 C67 -176.3(5)
N62 C66 C67 C68 64.6(6)
C66 C67 C68 C69 -171.8(5)
C72 N71 C71 N72 -174.9(5)
C72 N71 C71 S008 5.9(7)
Zn2 S008 C71 N71 167.9(4)
Zn2 S008 C71 N72 -11.2(4)
N71 C71 N72 C76 6.2(7)
S008 C71 N72 C76 -174.6(4)
C71 N71 C72 C73 82.3(6)
N71 C72 C73 C74 177.2(4)
C72 C73 C74 C75 -179.1(5)
C71 N72 C76 C77 169.1(5)
N72 C76 C77 C78 64.9(6)
C76 C77 C78 C79 -177.0(5)
C82 N81 C81 N82 179.3(5)
C82 N81 C81 S81 -1.4(7)
Zn2 S81 C81 N82 -81.9(4)
Zn2 S81 C81 N81 98.9(4)
N81 C81 N82 C86 -5.3(8)
S81 C81 N82 C86 175.4(4)
C81 N81 C82 C83 97.9(8)
C81 N81 C82 C83A 86.7(9)
N81 C82 C83 C84 170.5(7)
C82 C83 C84 C85 177.1(9)
N81 C82 C83A C84A -177.1(10)
C82 C83A C84A C85A -56.7(17)
C81 N82 C86 C87 -76.2(7)
N82 C86 C87 C88 179.7(4)
C86 C87 C88 C89 -177.5(5)
